data_4504040
loop_
_publ_author_name
'Foces-Foces, Concepci\'on'
'L\'opez-Rodr\'iguez, Mat\'ias'
'P\'erez, Cirilo'
'Mart\'in, Julio D.'
'P\'erez-Hern\'andez, Natalia'

_publ_section_title
;
 Role of the Molecular Conformation in the Two- and Three-Dimensional
 Supramolecular Structure of 10 Hydroxyl-N-alkylamides
;
_journal_issue 5
_journal_name_full 'Crystal Growth &amp; Design'
_journal_page_first 905
_journal_paper_doi 10.1021/cg060671u
_journal_volume 7
_journal_year 2007
_chemical_formula_moiety 'C22 H29 N O3'
_chemical_formula_sum 'C22 H29 N O3'
_chemical_formula_weight 355.46
_chemical_melting_point 426
_chemical_name_systematic
;
 Bencylamide of 7,7-dicyclopropyl-5-hydroxymethyl-6- oxa-bicyclo[3.2.1]
 -1-carboxylic acid [1p]

;
_space_group_IT_number 33
_symmetry_space_group_name_Hall 'P 2c -2n'
_symmetry_space_group_name_H-M 'P n a 21'
_atom_sites_solution_hydrogens geom
_atom_sites_solution_primary direct
_atom_sites_solution_secondary difmap
_audit_creation_method SHELXL-97
_cell_angle_alpha 90.00
_cell_angle_beta 90.00
_cell_angle_gamma 90.00
_cell_formula_units_Z 8
_cell_length_a 15.3900(17)
_cell_length_b 10.7790(17)
_cell_length_c 23.333(10)
_cell_measurement_temperature 170(2)
_cell_volume 3870.7(18)
_computing_data_collection 'Collect (Nonius BV, 2000)'
_computing_data_reduction 'HKL Denzo and Scalepak (Otwinowski & Minor, 1997)'
_computing_molecular_graphics 'PLATON (Spek, 2003)'
_computing_publication_material 'SHELXL-97, WinGX (Farrugia, 1999) and PLATON (Spek, 2003)'
_computing_structure_refinement 'SHELXL-97 (Sheldrick, 1997)'
_computing_structure_solution 'SIR97 (Altomare et al., 1999)'
_diffrn_ambient_temperature 170(2)
_diffrn_detector_area_resol_mean 9
_diffrn_measured_fraction_theta_full 0.994
_diffrn_measured_fraction_theta_max 0.994
_diffrn_measurement_device '95mm CCD camera on \k-goniostat'
_diffrn_measurement_device_type KappaCCD
_diffrn_measurement_method '\f and \w'
_diffrn_radiation_monochromator 'horizontally mounted graphite crystal'
_diffrn_radiation_source 'fine-focus sealed tube'
_diffrn_radiation_type MoK\a
_diffrn_radiation_wavelength 0.71073
_diffrn_reflns_av_R_equivalents 0.0000
_diffrn_reflns_av_sigmaI/netI 0.0520
_diffrn_reflns_limit_h_max 0
_diffrn_reflns_limit_h_min -19
_diffrn_reflns_limit_k_max 0
_diffrn_reflns_limit_k_min -13
_diffrn_reflns_limit_l_max 30
_diffrn_reflns_limit_l_min 0
_diffrn_reflns_number 4519
_diffrn_reflns_theta_full 27.50
_diffrn_reflns_theta_max 27.50
_diffrn_reflns_theta_min 1.75
_exptl_absorpt_coefficient_mu 0.080
_exptl_absorpt_correction_T_max 0.9896
_exptl_absorpt_correction_T_min 0.9610
_exptl_absorpt_correction_type none
_exptl_crystal_density_diffrn 1.220
_exptl_crystal_density_method 'not measured'
_exptl_crystal_F_000 1536
_exptl_crystal_size_max 0.50
_exptl_crystal_size_mid 0.50
_exptl_crystal_size_min 0.13
_refine_diff_density_max 0.679
_refine_diff_density_min -0.534
_refine_diff_density_rms 0.154
_refine_ls_abs_structure_details 'Flack H D (1983), Acta Cryst. A39, 876-881'
_refine_ls_abs_structure_Flack 10(10)
_refine_ls_extinction_coef 0.055(4)
_refine_ls_extinction_expression Fc^*^=kFc[1+0.001xFc^2^\l^3^/sin(2\q)]^-1/4^
_refine_ls_extinction_method SHELXL
_refine_ls_goodness_of_fit_ref 1.071
_refine_ls_hydrogen_treatment riding
_refine_ls_matrix_type full
_refine_ls_number_parameters 471
_refine_ls_number_reflns 4519
_refine_ls_number_restraints 7
_refine_ls_restrained_S_all 1.075
_refine_ls_R_factor_all 0.0904
_refine_ls_R_factor_gt 0.0729
_refine_ls_shift/su_max 0.005
_refine_ls_shift/su_mean 0.001
_refine_ls_structure_factor_coef Fsqd
_refine_ls_weighting_details 'calc w=1/[\s^2^(Fo^2^)+(0.1029P)^2^+2.7203P] where P=(Fo^2^+2Fc^2^)/3'
_refine_ls_weighting_scheme calc
_refine_ls_wR_factor_gt 0.1728
_refine_ls_wR_factor_ref 0.1971
_reflns_number_gt 3851
_reflns_number_total 4519
_reflns_threshold_expression >2sigma(I)
_cod_data_source_file cg060671usi20061003_053725.cif
_cod_data_source_block f9rohconhch2phlt
_cod_database_code 4504040

loop_
_symmetry_equiv_pos_as_xyz
'x, y, z'
'-x, -y, z+1/2'
'-x+1/2, y+1/2, z+1/2'
'x+1/2, -y+1/2, z'

loop_
_atom_site_label
_atom_site_type_symbol
_atom_site_fract_x
_atom_site_fract_y
_atom_site_fract_z
_atom_site_U_iso_or_equiv
_atom_site_adp_type
_atom_site_occupancy
_atom_site_symmetry_multiplicity
_atom_site_calc_flag
_atom_site_refinement_flags
_atom_site_disorder_assembly
_atom_site_disorder_group
O1 O 0.38247(18) 0.1763(2) 0.36283(13) 0.0198(6) Uani 1 1 d . . .
O2 O 0.49558(19) 0.0465(3) 0.44598(13) 0.0247(7) Uani 1 1 d . . .
H2 H 0.5266 0.1078 0.4373 0.030 Uiso 1 1 calc R . .
O3 O 0.1286(2) 0.2938(4) 0.42354(16) 0.0369(9) Uani 1 1 d . . .
O31 O 0.36771(19) -0.1754(3) 0.63796(14) 0.0253(7) Uani 1 1 d . . .
O32 O 0.25413(19) -0.0508(3) 0.55408(13) 0.0261(7) Uani 1 1 d . . .
H32 H 0.2159 -0.1026 0.5633 0.031 Uiso 1 1 calc R . .
O33 O 0.6260(2) -0.2848(4) 0.58161(18) 0.0425(10) Uani 1 1 d . . .
N1 N 0.1625(2) 0.1514(4) 0.49152(17) 0.0314(9) Uani 1 1 d . . .
H1 H 0.1984 0.0918 0.5019 0.038 Uiso 1 1 calc R . .
N31 N 0.5898(2) -0.1485(4) 0.51156(18) 0.0361(11) Uani 1 1 d . . .
H31 H 0.5529 -0.0912 0.5003 0.043 Uiso 1 1 calc R . .
C1 C 0.3712(3) 0.0477(4) 0.37868(18) 0.0197(8) Uani 1 1 d . . .
C2 C 0.3340(3) -0.0282(4) 0.3282(2) 0.0287(10) Uani 1 1 d . . .
H2A H 0.3773 -0.0306 0.2968 0.034 Uiso 1 1 calc R . .
H2B H 0.3236 -0.1145 0.3410 0.034 Uiso 1 1 calc R . .
C3 C 0.2491(3) 0.0263(5) 0.3053(2) 0.0333(11) Uani 1 1 d . . .
H3A H 0.2163 -0.0402 0.2856 0.040 Uiso 1 1 calc R . .
H3B H 0.2632 0.0905 0.2765 0.040 Uiso 1 1 calc R . .
C4 C 0.1902(3) 0.0846(5) 0.3515(2) 0.0285(10) Uani 1 1 d . . .
H4A H 0.1529 0.0190 0.3681 0.034 Uiso 1 1 calc R . .
H4B H 0.1517 0.1465 0.3331 0.034 Uiso 1 1 calc R . .
C5 C 0.2414(3) 0.1489(4) 0.40067(18) 0.0196(8) Uani 1 1 d . . .
C6 C 0.3030(2) 0.0527(3) 0.42611(18) 0.0182(8) Uani 1 1 d . . .
H6A H 0.2741 -0.0285 0.4316 0.022 Uiso 1 1 calc R . .
H6B H 0.3281 0.0808 0.4629 0.022 Uiso 1 1 calc R . .
C7 C 0.1732(3) 0.2055(4) 0.44042(19) 0.0242(9) Uani 1 1 d . . .
C8 C 0.4587(3) -0.0051(4) 0.3952(2) 0.0248(9) Uani 1 1 d . . .
H8A H 0.4524 -0.0958 0.4006 0.030 Uiso 1 1 calc R . .
H8B H 0.4996 0.0082 0.3631 0.030 Uiso 1 1 calc R . .
C9 C 0.3072(3) 0.2489(4) 0.3775(2) 0.0231(12) Uani 1 1 d . . .
C10 C 0.2747(3) 0.3253(4) 0.3276(2) 0.0342(11) Uani 1 1 d . . .
H10 H 0.2123 0.3500 0.3305 0.041 Uiso 1 1 calc R . .
C11 C 0.3332(4) 0.4228(5) 0.3006(3) 0.0505(16) Uani 1 1 d . . .
H11A H 0.3067 0.5030 0.2896 0.061 Uiso 1 1 calc R . .
H11B H 0.3940 0.4283 0.3143 0.061 Uiso 1 1 calc R . .
C12 C 0.3072(3) 0.3096(5) 0.2675(2) 0.0451(15) Uani 1 1 d . . .
H12A H 0.2649 0.3203 0.2359 0.054 Uiso 1 1 calc R . .
H12B H 0.3522 0.2456 0.2606 0.054 Uiso 1 1 calc R . .
C13 C 0.3324(3) 0.3405(4) 0.4263(2) 0.0326(11) Uani 1 1 d . . .
H13 H 0.2865 0.4037 0.4344 0.039 Uiso 1 1 calc R . .
C14 C 0.4224(4) 0.3907(5) 0.4313(3) 0.0511(16) Uani 1 1 d . . .
H14A H 0.4290 0.4802 0.4396 0.061 Uiso 1 1 calc R . .
H14B H 0.4676 0.3553 0.4059 0.061 Uiso 1 1 calc R . .
C15 C 0.3869(4) 0.3096(5) 0.4777(3) 0.0426(14) Uani 1 1 d . . .
H15A H 0.3715 0.3492 0.5146 0.051 Uiso 1 1 calc R . .
H15B H 0.4100 0.2242 0.4809 0.051 Uiso 1 1 calc R . .
C16 C 0.0929(3) 0.1882(7) 0.5307(2) 0.0443(15) Uani 1 1 d . . .
H16A H 0.0489 0.1213 0.5323 0.053 Uiso 1 1 calc R . .
H16B H 0.0642 0.2636 0.5156 0.053 Uiso 1 1 calc R . .
C17 C 0.1253(3) 0.2139(5) 0.5905(2) 0.0288(10) Uani 1 1 d . . .
C18 C 0.1904(4) 0.2991(5) 0.6008(3) 0.0470(15) Uani 1 1 d . . .
H18 H 0.2159 0.3436 0.5699 0.056 Uiso 1 1 calc R . .
C19 C 0.2186(5) 0.3193(6) 0.6573(5) 0.070(2) Uani 1 1 d . . .
H19 H 0.2627 0.3788 0.6649 0.084 Uiso 1 1 calc R . .
C20 C 0.1831(6) 0.2541(8) 0.7007(4) 0.068(3) Uani 1 1 d . . .
H20 H 0.2035 0.2674 0.7386 0.082 Uiso 1 1 calc R . .
C21 C 0.1195(5) 0.1706(8) 0.6916(2) 0.0561(18) Uani 1 1 d . . .
H21 H 0.0955 0.1258 0.7229 0.067 Uiso 1 1 calc R . .
C22 C 0.0893(3) 0.1502(5) 0.6369(2) 0.0377(12) Uani 1 1 d . . .
H22 H 0.0437 0.0924 0.6306 0.045 Uiso 1 1 calc R . .
C31 C 0.3786(3) -0.0461(4) 0.62136(19) 0.0231(9) Uani 1 1 d . . .
C32 C 0.4118(4) 0.0310(6) 0.6714(3) 0.0487(15) Uani 1 1 d . . .
H32A H 0.3680 0.0295 0.7025 0.058 Uiso 1 1 calc R . .
H32B H 0.4185 0.1181 0.6588 0.058 Uiso 1 1 calc R . .
C33 C 0.4984(4) -0.0145(7) 0.6952(3) 0.0518(16) Uani 1 1 d . . .
H33A H 0.4867 -0.0745 0.7264 0.062 Uiso 1 1 calc R . .
H33B H 0.5295 0.0570 0.7123 0.062 Uiso 1 1 calc R . .
C34 C 0.5585(3) -0.0763(5) 0.6512(2) 0.0389(12) Uani 1 1 d . . .
H34A H 0.5961 -0.1367 0.6713 0.047 Uiso 1 1 calc R . .
H34B H 0.5966 -0.0120 0.6342 0.047 Uiso 1 1 calc R . .
C35 C 0.5104(3) -0.1444(4) 0.60204(18) 0.0213(8) Uani 1 1 d . . .
C36 C 0.4473(3) -0.0504(4) 0.57509(19) 0.0217(9) Uani 1 1 d . . .
H36A H 0.4750 0.0315 0.5693 0.026 Uiso 1 1 calc R . .
H36B H 0.4235 -0.0807 0.5382 0.026 Uiso 1 1 calc R . .
C37 C 0.5796(3) -0.1991(4) 0.5636(2) 0.0253(10) Uani 1 1 d . . .
C38 C 0.2895(3) 0.0032(4) 0.6039(2) 0.0307(10) Uani 1 1 d . . .
H38A H 0.2487 -0.0105 0.6361 0.037 Uiso 1 1 calc R . .
H38B H 0.2942 0.0939 0.5979 0.037 Uiso 1 1 calc R . .
C39 C 0.4447(3) -0.2456(4) 0.6226(3) 0.0239(12) Uani 1 1 d . B .
C40 C 0.4766(3) -0.3163(5) 0.6764(2) 0.0480(16) Uani 1 1 d D . .
H40A H 0.5392 -0.3411 0.6751 0.058 Uiso 0.44 1 calc PR A 1
H40B H 0.5390 -0.3419 0.6736 0.058 Uiso 0.56 1 calc PR A 2
C41A C 0.4364(8) -0.3231(12) 0.7346(3) 0.038(3) Uiso 0.44 1 d PD B 1
H41A H 0.3909 -0.2615 0.7441 0.045 Uiso 0.44 1 calc PR B 1
H41B H 0.4743 -0.3470 0.7670 0.045 Uiso 0.44 1 calc PR B 1
C42A C 0.4144(8) -0.4217(9) 0.6911(6) 0.047(3) Uiso 0.44 1 d PD B 1
H42A H 0.3557 -0.4199 0.6737 0.056 Uiso 0.44 1 calc PR B 1
H42B H 0.4392 -0.5055 0.6967 0.056 Uiso 0.44 1 calc PR B 1
C41B C 0.4502(6) -0.2785(8) 0.7370(3) 0.0299(19) Uiso 0.56 1 d PD B 2
H41C H 0.4959 -0.2772 0.7669 0.036 Uiso 0.56 1 calc PR B 2
H41D H 0.4048 -0.2141 0.7412 0.036 Uiso 0.56 1 calc PR B 2
C42B C 0.4237(6) -0.4021(7) 0.7132(4) 0.039(2) Uiso 0.56 1 d PD B 2
H42C H 0.3617 -0.4138 0.7031 0.047 Uiso 0.56 1 calc PR B 2
H42D H 0.4528 -0.4768 0.7287 0.047 Uiso 0.56 1 calc PR B 2
C43 C 0.4236(3) -0.3390(4) 0.5776(3) 0.0403(13) Uani 1 1 d . . .
H43 H 0.4714 -0.4000 0.5705 0.048 Uiso 1 1 calc R B .
C44 C 0.3340(4) -0.3932(5) 0.5715(4) 0.069(2) Uani 1 1 d . B .
H44A H 0.3294 -0.4831 0.5635 0.083 Uiso 1 1 calc R . .
H44B H 0.2874 -0.3593 0.5962 0.083 Uiso 1 1 calc R . .
C45 C 0.3684(4) -0.3121(6) 0.5252(3) 0.0554(19) Uani 1 1 d . B .
H45A H 0.3434 -0.2279 0.5214 0.066 Uiso 1 1 calc R . .
H45B H 0.3853 -0.3518 0.4886 0.066 Uiso 1 1 calc R . .
C46 C 0.6599(3) -0.1849(7) 0.4727(2) 0.0479(16) Uani 1 1 d . . .
H46A H 0.6899 -0.2584 0.4887 0.057 Uiso 1 1 calc R . .
H46B H 0.7027 -0.1166 0.4703 0.057 Uiso 1 1 calc R . .
C47 C 0.6278(3) -0.2151(5) 0.4131(2) 0.0321(11) Uani 1 1 d . . .
C48 C 0.6655(4) -0.1571(5) 0.3672(2) 0.0389(12) Uani 1 1 d . . .
H48 H 0.7114 -0.0997 0.3734 0.047 Uiso 1 1 calc R . .
C49 C 0.6377(4) -0.1809(7) 0.3120(3) 0.0533(16) Uani 1 1 d . . .
H49 H 0.6650 -0.1394 0.2809 0.064 Uiso 1 1 calc R . .
C50 C 0.5722(6) -0.2624(8) 0.3009(4) 0.067(2) Uani 1 1 d . . .
H50 H 0.5535 -0.2786 0.2629 0.081 Uiso 1 1 calc R . .
C51 C 0.5329(5) -0.3222(6) 0.3485(4) 0.065(2) Uani 1 1 d . . .
H51 H 0.4866 -0.3789 0.3425 0.078 Uiso 1 1 calc R . .
C52 C 0.5618(4) -0.2984(5) 0.4036(3) 0.0497(16) Uani 1 1 d . . .
H52 H 0.5357 -0.3401 0.4351 0.060 Uiso 1 1 calc R . .

loop_
_atom_site_aniso_label
_atom_site_aniso_U_11
_atom_site_aniso_U_22
_atom_site_aniso_U_33
_atom_site_aniso_U_23
_atom_site_aniso_U_13
_atom_site_aniso_U_12
O1 0.0155(13) 0.0203(13) 0.0234(15) 0.0017(12) 0.0045(12) 0.0012(10)
O2 0.0182(14) 0.0334(15) 0.0225(15) 0.0083(13) -0.0006(12) -0.0006(12)
O3 0.0266(18) 0.051(2) 0.033(2) 0.0166(19) 0.0095(16) 0.0201(16)
O31 0.0167(13) 0.0314(15) 0.0278(17) 0.0063(13) 0.0044(13) 0.0065(12)
O32 0.0190(15) 0.0376(17) 0.0216(15) 0.0039(14) -0.0014(13) 0.0015(12)
O33 0.0270(19) 0.062(2) 0.039(2) 0.021(2) 0.0113(17) 0.0192(18)
N1 0.0187(18) 0.056(3) 0.019(2) 0.0099(19) 0.0023(15) 0.0118(17)
N31 0.0189(19) 0.066(3) 0.023(2) 0.015(2) 0.0034(16) 0.0110(18)
C1 0.0218(19) 0.0208(18) 0.0165(19) -0.0026(16) -0.0018(16) -0.0008(15)
C2 0.029(2) 0.033(2) 0.024(2) -0.009(2) -0.0001(19) -0.0013(19)
C3 0.031(2) 0.044(3) 0.025(2) -0.007(2) -0.007(2) -0.005(2)
C4 0.018(2) 0.043(2) 0.024(2) -0.005(2) -0.0032(18) -0.0028(18)
C5 0.0154(18) 0.0258(18) 0.018(2) 0.0012(17) -0.0021(16) 0.0006(15)
C6 0.0137(17) 0.0221(18) 0.0189(19) -0.0004(17) -0.0002(16) -0.0011(14)
C7 0.0137(18) 0.041(2) 0.018(2) 0.0002(19) -0.0004(17) 0.0016(17)
C8 0.025(2) 0.024(2) 0.025(2) -0.0019(18) -0.0015(19) 0.0064(17)
C9 0.018(2) 0.030(3) 0.022(3) 0.0011(17) 0.013(2) 0.0040(15)
C10 0.026(2) 0.040(2) 0.036(3) 0.018(2) 0.011(2) 0.0116(19)
C11 0.059(3) 0.036(3) 0.056(4) 0.028(3) 0.032(3) 0.009(2)
C12 0.030(3) 0.064(4) 0.041(3) 0.040(3) 0.014(2) 0.009(2)
C13 0.022(2) 0.028(2) 0.047(3) -0.015(2) 0.003(2) 0.0011(17)
C14 0.033(3) 0.034(2) 0.086(5) -0.023(3) 0.002(3) -0.011(2)
C15 0.033(3) 0.051(3) 0.044(3) -0.024(3) -0.006(3) 0.000(2)
C16 0.021(2) 0.086(4) 0.026(3) 0.007(3) 0.003(2) 0.019(3)
C17 0.029(3) 0.036(2) 0.022(2) 0.002(2) 0.0090(19) 0.015(2)
C18 0.044(3) 0.031(3) 0.066(4) 0.001(3) 0.001(3) 0.007(2)
C19 0.049(4) 0.044(3) 0.118(7) -0.040(4) -0.023(4) 0.012(3)
C20 0.078(6) 0.091(6) 0.036(4) -0.036(4) -0.023(5) 0.042(4)
C21 0.055(4) 0.095(5) 0.018(3) 0.001(3) 0.001(3) 0.032(4)
C22 0.029(2) 0.054(3) 0.030(3) 0.010(2) 0.007(2) 0.010(2)
C31 0.022(2) 0.0224(19) 0.025(2) -0.0044(17) -0.0023(18) 0.0061(16)
C32 0.043(3) 0.056(3) 0.048(3) -0.031(3) -0.012(3) 0.005(3)
C33 0.045(3) 0.074(4) 0.036(3) -0.022(3) -0.015(3) -0.004(3)
C34 0.025(2) 0.057(3) 0.035(3) 0.002(2) -0.011(2) -0.006(2)
C35 0.0170(19) 0.0296(19) 0.017(2) 0.0067(17) -0.0012(16) -0.0016(16)
C36 0.0191(19) 0.0226(19) 0.024(2) 0.0063(17) -0.0053(17) 0.0007(15)
C37 0.0161(19) 0.036(2) 0.024(2) 0.009(2) -0.0004(18) -0.0003(18)
C38 0.028(2) 0.030(2) 0.034(3) -0.005(2) -0.001(2) 0.0111(18)
C39 0.014(2) 0.021(2) 0.037(3) 0.0079(17) 0.000(2) 0.0073(14)
C40 0.029(3) 0.060(3) 0.056(4) 0.038(3) 0.018(3) 0.017(2)
C43 0.023(2) 0.028(2) 0.070(4) -0.007(3) 0.008(3) 0.0055(18)
C44 0.039(3) 0.035(3) 0.132(7) -0.036(4) 0.014(4) -0.012(2)
C45 0.028(3) 0.060(4) 0.078(5) -0.045(4) -0.004(3) -0.002(3)
C46 0.022(2) 0.104(5) 0.017(2) 0.014(3) 0.008(2) 0.011(3)
C47 0.020(2) 0.048(3) 0.028(3) 0.017(2) 0.005(2) 0.016(2)
C48 0.037(3) 0.056(3) 0.024(3) 0.006(2) 0.001(2) 0.008(2)
C49 0.052(4) 0.080(4) 0.028(3) 0.009(3) 0.003(3) 0.009(3)
C50 0.058(5) 0.091(5) 0.053(5) -0.035(4) -0.008(4) 0.029(4)
C51 0.054(4) 0.042(3) 0.100(7) -0.032(4) -0.008(4) 0.004(3)
C52 0.039(3) 0.033(3) 0.077(5) 0.013(3) 0.019(3) 0.011(2)

loop_
_atom_type_symbol
_atom_type_description
_atom_type_scat_dispersion_real
_atom_type_scat_dispersion_imag
_atom_type_scat_source
C C 0.0033 0.0000 'International Tables Vol C Tables 4.2.6.8 and 6.1.1.4'
H H 0.0000 0.0000 'International Tables Vol C Tables 4.2.6.8 and 6.1.1.4'
O O 0.0106 0.0000 'International Tables Vol C Tables 4.2.6.8 and 6.1.1.4'
N N 0.0061 0.0000 'International Tables Vol C Tables 4.2.6.8 and 6.1.1.4'

loop_
_geom_angle_atom_site_label_1
_geom_angle_atom_site_label_2
_geom_angle_atom_site_label_3
_geom_angle
C9 O1 C1 111.3(3)
C8 O2 H2 109.5
C39 O31 C31 109.8(3)
C38 O32 H32 109.5
C7 N1 C16 121.9(4)
C7 N1 H1 119.0
C16 N1 H1 119.0
C37 N31 C46 122.6(4)
C37 N31 H31 118.7
C46 N31 H31 118.7
O1 C1 C8 108.6(3)
O1 C1 C6 103.6(3)
C8 C1 C6 116.1(4)
O1 C1 C2 110.9(4)
C8 C1 C2 109.0(3)
C6 C1 C2 108.5(3)
C3 C2 C1 112.3(4)
C3 C2 H2A 109.1
C1 C2 H2A 109.1
C3 C2 H2B 109.1
C1 C2 H2B 109.1
H2A C2 H2B 107.9
C2 C3 C4 114.5(4)
C2 C3 H3A 108.6
C4 C3 H3A 108.6
C2 C3 H3B 108.6
C4 C3 H3B 108.6
H3A C3 H3B 107.6
C3 C4 C5 113.5(4)
C3 C4 H4A 108.9
C5 C4 H4A 108.9
C3 C4 H4B 108.9
C5 C4 H4B 108.9
H4A C4 H4B 107.7
C6 C5 C7 117.5(4)
C6 C5 C4 107.4(3)
C7 C5 C4 106.1(3)
C6 C5 C9 101.5(3)
C7 C5 C9 112.1(3)
C4 C5 C9 112.2(4)
C5 C6 C1 99.7(3)
C5 C6 H6A 111.8
C1 C6 H6A 111.8
C5 C6 H6B 111.8
C1 C6 H6B 111.8
H6A C6 H6B 109.6
O3 C7 N1 123.5(4)
O3 C7 C5 119.7(4)
N1 C7 C5 116.8(4)
O2 C8 C1 114.8(3)
O2 C8 H8A 108.6
C1 C8 H8A 108.6
O2 C8 H8B 108.6
C1 C8 H8B 108.6
H8A C8 H8B 107.5
O1 C9 C10 112.3(4)
O1 C9 C13 108.6(4)
C10 C9 C13 107.5(4)
O1 C9 C5 103.1(3)
C10 C9 C5 115.1(4)
C13 C9 C5 110.1(4)
C12 C10 C9 123.3(4)
C12 C10 C11 59.5(4)
C9 C10 C11 120.0(5)
C12 C10 H10 114.4
C9 C10 H10 114.4
C11 C10 H10 114.4
C12 C11 C10 59.5(3)
C12 C11 H11A 117.8
C10 C11 H11A 117.8
C12 C11 H11B 117.8
C10 C11 H11B 117.8
H11A C11 H11B 115.0
C10 C12 C11 61.0(4)
C10 C12 H12A 117.7
C11 C12 H12A 117.7
C10 C12 H12B 117.7
C11 C12 H12B 117.7
H12A C12 H12B 114.8
C14 C13 C15 60.0(4)
C14 C13 C9 121.3(5)
C15 C13 C9 125.7(4)
C14 C13 H13 113.2
C15 C13 H13 113.2
C9 C13 H13 113.2
C13 C14 C15 60.4(4)
C13 C14 H14A 117.7
C15 C14 H14A 117.7
C13 C14 H14B 117.7
C15 C14 H14B 117.7
H14A C14 H14B 114.9
C14 C15 C13 59.7(4)
C14 C15 H15A 117.8
C13 C15 H15A 117.8
C14 C15 H15B 117.8
C13 C15 H15B 117.8
H15A C15 H15B 114.9
N1 C16 C17 112.7(4)
N1 C16 H16A 109.0
C17 C16 H16A 109.0
N1 C16 H16B 109.0
C17 C16 H16B 109.0
H16A C16 H16B 107.8
C18 C17 C22 118.8(5)
C18 C17 C16 121.5(5)
C22 C17 C16 119.7(5)
C17 C18 C19 119.3(6)
C17 C18 H18 120.3
C19 C18 H18 120.3
C20 C19 C18 119.9(6)
C20 C19 H19 120.0
C18 C19 H19 120.0
C21 C20 C19 121.7(7)
C21 C20 H20 119.1
C19 C20 H20 119.1
C20 C21 C22 119.8(7)
C20 C21 H21 120.1
C22 C21 H21 120.1
C21 C22 C17 120.5(6)
C21 C22 H22 119.8
C17 C22 H22 119.8
O31 C31 C36 103.9(3)
O31 C31 C32 110.9(4)
C36 C31 C32 109.3(4)
O31 C31 C38 107.5(3)
C36 C31 C38 116.7(4)
C32 C31 C38 108.4(4)
C31 C32 C33 113.4(4)
C31 C32 H32A 108.9
C33 C32 H32A 108.9
C31 C32 H32B 108.9
C33 C32 H32B 108.9
H32A C32 H32B 107.7
C32 C33 C34 114.9(5)
C32 C33 H33A 108.5
C34 C33 H33A 108.5
C32 C33 H33B 108.5
C34 C33 H33B 108.5
H33A C33 H33B 107.5
C33 C34 C35 114.5(4)
C33 C34 H34A 108.6
C35 C34 H34A 108.6
C33 C34 H34B 108.6
C35 C34 H34B 108.6
H34A C34 H34B 107.6
C37 C35 C36 117.4(4)
C37 C35 C34 106.6(4)
C36 C35 C34 107.0(4)
C37 C35 C39 111.4(4)
C36 C35 C39 100.2(3)
C34 C35 C39 114.4(4)
C31 C36 C35 99.8(3)
C31 C36 H36A 111.8
C35 C36 H36A 111.8
C31 C36 H36B 111.8
C35 C36 H36B 111.8
H36A C36 H36B 109.5
O33 C37 N31 122.8(4)
O33 C37 C35 119.7(4)
N31 C37 C35 117.4(4)
O32 C38 C31 115.1(4)
O32 C38 H38A 108.5
C31 C38 H38A 108.5
O32 C38 H38B 108.5
C31 C38 H38B 108.5
H38A C38 H38B 107.5
O31 C39 C43 110.4(4)
O31 C39 C40 108.4(4)
C43 C39 C40 107.9(4)
O31 C39 C35 103.9(3)
C43 C39 C35 113.4(5)
C40 C39 C35 112.8(4)
C41A C40 C42B 39.2(4)
C41A C40 C42A 59.9(3)
C42B C40 C42A 21.9(5)
C41A C40 C41B 20.1(4)
C42B C40 C41B 59.4(3)
C42A C40 C41B 79.8(5)
C41A C40 C39 129.0(7)
C42B C40 C39 126.5(6)
C42A C40 C39 110.4(7)
C41B C40 C39 122.3(5)
C41A C40 H40A 114.4
C42B C40 H40A 112.0
C42A C40 H40A 114.4
C41B C40 H40A 110.8
C39 C40 H40A 114.4
C41A C40 H40B 116.2
C42B C40 H40B 112.8
C42A C40 H40B 114.4
C41B C40 H40B 112.8
C39 C40 H40B 112.8
H40A C40 H40B 2.0
C40 C41A C42A 61.0(3)
C40 C41A H41A 117.7
C42A C41A H41A 117.7
C40 C41A H41B 117.7
C42A C41A H41B 117.7
H41A C41A H41B 114.8
C41A C42A C40 59.0(3)
C41A C42A H42A 117.9
C40 C42A H42A 117.9
C41A C42A H42B 117.9
C40 C42A H42B 117.9
H42A C42A H42B 115.0
C42B C41B C40 59.5(3)
C42B C41B H41C 117.8
C40 C41B H41C 117.8
C42B C41B H41D 117.8
C40 C41B H41D 117.8
H41C C41B H41D 115.0
C41B C42B C40 61.2(3)
C41B C42B H42C 117.7
C40 C42B H42C 117.7
C41B C42B H42D 117.7
C40 C42B H42D 117.7
H42C C42B H42D 114.8
C39 C43 C44 121.9(5)
C39 C43 C45 124.1(4)
C44 C43 C45 58.9(5)
C39 C43 H43 113.7
C44 C43 H43 113.7
C45 C43 H43 113.7
C45 C44 C43 60.9(4)
C45 C44 H44A 117.7
C43 C44 H44A 117.7
C45 C44 H44B 117.7
C43 C44 H44B 117.7
H44A C44 H44B 114.8
C44 C45 C43 60.1(5)
C44 C45 H45A 117.8
C43 C45 H45A 117.8
C44 C45 H45B 117.8
C43 C45 H45B 117.8
H45A C45 H45B 114.9
N31 C46 C47 112.7(4)
N31 C46 H46A 109.0
C47 C46 H46A 109.0
N31 C46 H46B 109.0
C47 C46 H46B 109.0
H46A C46 H46B 107.8
C48 C47 C52 119.0(6)
C48 C47 C46 118.9(5)
C52 C47 C46 122.1(5)
C47 C48 C49 120.8(6)
C47 C48 H48 119.6
C49 C48 H48 119.6
C50 C49 C48 121.8(7)
C50 C49 H49 119.1
C48 C49 H49 119.1
C49 C50 C51 117.4(8)
C49 C50 H50 121.3
C51 C50 H50 121.3
C52 C51 C50 120.4(6)
C52 C51 H51 119.8
C50 C51 H51 119.8
C47 C52 C51 120.6(6)
C47 C52 H52 119.7
C51 C52 H52 119.7

loop_
_geom_bond_atom_site_label_1
_geom_bond_atom_site_label_2
_geom_bond_distance
O1 C9 1.439(5)
O1 C1 1.446(5)
O2 C8 1.426(5)
O2 H2 0.8400
O3 C7 1.238(6)
O31 C39 1.451(5)
O31 C31 1.456(5)
O32 C38 1.410(6)
O32 H32 0.8400
O33 C37 1.240(6)
N1 C7 1.338(6)
N1 C16 1.464(6)
N1 H1 0.8800
N31 C37 1.341(6)
N31 C46 1.462(6)
N31 H31 0.8800
C1 C8 1.512(6)
C1 C6 1.526(6)
C1 C2 1.544(6)
C2 C3 1.528(7)
C2 H2A 0.9900
C2 H2B 0.9900
C3 C4 1.542(7)
C3 H3A 0.9900
C3 H3B 0.9900
C4 C5 1.554(6)
C4 H4A 0.9900
C4 H4B 0.9900
C5 C6 1.525(5)
C5 C7 1.528(6)
C5 C9 1.574(6)
C6 H6A 0.9900
C6 H6B 0.9900
C8 H8A 0.9900
C8 H8B 0.9900
C9 C10 1.511(7)
C9 C13 1.555(7)
C10 C12 1.498(7)
C10 C11 1.521(7)
C10 H10 1.0000
C11 C12 1.499(9)
C11 H11A 0.9900
C11 H11B 0.9900
C12 H12A 0.9900
C12 H12B 0.9900
C13 C14 1.491(7)
C13 C15 1.502(8)
C13 H13 1.0000
C14 C15 1.495(10)
C14 H14A 0.9900
C14 H14B 0.9900
C15 H15A 0.9900
C15 H15B 0.9900
C16 C17 1.507(8)
C16 H16A 0.9900
C16 H16B 0.9900
C17 C18 1.380(8)
C17 C22 1.396(7)
C18 C19 1.406(12)
C18 H18 0.9500
C19 C20 1.348(13)
C19 H19 0.9500
C20 C21 1.347(12)
C20 H20 0.9500
C21 C22 1.377(8)
C21 H21 0.9500
C22 H22 0.9500
C31 C36 1.512(6)
C31 C32 1.522(7)
C31 C38 1.525(6)
C32 C33 1.525(8)
C32 H32A 0.9900
C32 H32B 0.9900
C33 C34 1.535(8)
C33 H33A 0.9900
C33 H33B 0.9900
C34 C35 1.549(7)
C34 H34A 0.9900
C34 H34B 0.9900
C35 C37 1.512(6)
C35 C36 1.537(5)
C35 C39 1.563(6)
C36 H36A 0.9900
C36 H36B 0.9900
C38 H38A 0.9900
C38 H38B 0.9900
C39 C43 1.489(8)
C39 C40 1.548(7)
C40 C41A 1.494(5)
C40 C42B 1.503(5)
C40 C42A 1.525(5)
C40 C41B 1.528(5)
C40 H40A 1.0000
C40 H40B 1.0000
C41A C42A 1.508(5)
C41A H41A 0.9900
C41A H41B 0.9900
C42A H42A 0.9900
C42A H42B 0.9900
C41B C42B 1.500(5)
C41B H41C 0.9900
C41B H41D 0.9900
C42B H42C 0.9900
C42B H42D 0.9900
C43 C44 1.505(8)
C43 C45 1.517(10)
C43 H43 1.0000
C44 C45 1.487(12)
C44 H44A 0.9900
C44 H44B 0.9900
C45 H45A 0.9900
C45 H45B 0.9900
C46 C47 1.511(8)
C46 H46A 0.9900
C46 H46B 0.9900
C47 C48 1.370(7)
C47 C52 1.374(8)
C48 C49 1.381(8)
C48 H48 0.9500
C49 C50 1.362(11)
C49 H49 0.9500
C50 C51 1.418(13)
C50 H50 0.9500
C51 C52 1.383(11)
C51 H51 0.9500
C52 H52 0.9500

loop_
_geom_hbond_atom_site_label_D
_geom_hbond_atom_site_label_H
_geom_hbond_atom_site_label_A
_geom_hbond_distance_DH
_geom_hbond_distance_HA
_geom_hbond_distance_DA
_geom_hbond_angle_DHA
_geom_hbond_site_symmetry_A
N1 H1 O32 0.88 2.14 2.978(5) 158.6 .
N31 H31 O2 0.88 2.14 2.977(5) 158.3 .
O2 H2 O3 0.84 1.92 2.725(4) 159.8 4
O32 H32 O33 0.84 1.89 2.728(5) 177.2 4_445

loop_
_geom_torsion_atom_site_label_1
_geom_torsion_atom_site_label_2
_geom_torsion_atom_site_label_3
_geom_torsion_atom_site_label_4
_geom_torsion
C9 O1 C1 C8 -147.5(4)
C9 O1 C1 C6 -23.5(5)
C9 O1 C1 C2 92.7(4)
O1 C1 C2 C3 -55.4(5)
C8 C1 C2 C3 -175.0(4)
C6 C1 C2 C3 57.8(5)
C1 C2 C3 C4 -35.1(6)
C2 C3 C4 C5 34.8(6)
C3 C4 C5 C6 -56.0(5)
C3 C4 C5 C7 177.5(4)
C3 C4 C5 C9 54.8(5)
C7 C5 C6 C1 -166.2(3)
C4 C5 C6 C1 74.4(4)
C9 C5 C6 C1 -43.5(4)
O1 C1 C6 C5 41.6(4)
C8 C1 C6 C5 160.5(3)
C2 C1 C6 C5 -76.4(4)
C16 N1 C7 O3 3.6(8)
C16 N1 C7 C5 -173.2(5)
C6 C5 C7 O3 171.7(4)
C4 C5 C7 O3 -68.2(5)
C9 C5 C7 O3 54.7(6)
C6 C5 C7 N1 -11.3(6)
C4 C5 C7 N1 108.7(4)
C9 C5 C7 N1 -128.4(4)
O1 C1 C8 O2 66.4(5)
C6 C1 C8 O2 -49.8(5)
C2 C1 C8 O2 -172.6(3)
C1 O1 C9 C10 -129.0(4)
C1 O1 C9 C13 112.4(4)
C1 O1 C9 C5 -4.5(5)
C6 C5 C9 O1 30.5(5)
C7 C5 C9 O1 156.8(4)
C4 C5 C9 O1 -83.9(5)
C6 C5 C9 C10 153.1(4)
C7 C5 C9 C10 -80.6(5)
C4 C5 C9 C10 38.7(5)
C6 C5 C9 C13 -85.2(4)
C7 C5 C9 C13 41.1(5)
C4 C5 C9 C13 160.4(4)
O1 C9 C10 C12 10.3(7)
C13 C9 C10 C12 129.6(5)
C5 C9 C10 C12 -107.3(5)
O1 C9 C10 C11 -61.0(6)
C13 C9 C10 C11 58.3(6)
C5 C9 C10 C11 -178.5(4)
C9 C10 C11 C12 113.3(5)
C9 C10 C12 C11 -107.9(6)
O1 C9 C13 C14 30.6(7)
C10 C9 C13 C14 -91.0(6)
C5 C9 C13 C14 142.9(5)
O1 C9 C13 C15 -42.8(6)
C10 C9 C13 C15 -164.5(5)
C5 C9 C13 C15 69.4(6)
C9 C13 C14 C15 -115.9(5)
C9 C13 C15 C14 108.9(6)
C7 N1 C16 C17 -129.7(5)
N1 C16 C17 C18 55.5(7)
N1 C16 C17 C22 -124.2(5)
C22 C17 C18 C19 0.0(8)
C16 C17 C18 C19 -179.7(5)
C17 C18 C19 C20 1.2(9)
C18 C19 C20 C21 -1.2(10)
C19 C20 C21 C22 0.0(11)
C20 C21 C22 C17 1.2(9)
C18 C17 C22 C21 -1.2(8)
C16 C17 C22 C21 178.5(5)
C39 O31 C31 C36 22.2(5)
C39 O31 C31 C32 -95.2(5)
C39 O31 C31 C38 146.4(4)
O31 C31 C32 C33 58.7(7)
C36 C31 C32 C33 -55.4(7)
C38 C31 C32 C33 176.5(5)
C31 C32 C33 C34 30.5(8)
C32 C33 C34 C35 -30.7(8)
C33 C34 C35 C37 -179.7(5)
C33 C34 C35 C36 53.9(6)
C33 C34 C35 C39 -56.1(6)
O31 C31 C36 C35 -42.3(4)
C32 C31 C36 C35 76.2(4)
C38 C31 C36 C35 -160.4(4)
C37 C35 C36 C31 166.2(4)
C34 C35 C36 C31 -74.1(4)
C39 C35 C36 C31 45.5(4)
C46 N31 C37 O33 -3.7(8)
C46 N31 C37 C35 173.9(5)
C36 C35 C37 O33 -172.3(4)
C34 C35 C37 O33 67.8(6)
C39 C35 C37 O33 -57.7(6)
C36 C35 C37 N31 10.0(6)
C34 C35 C37 N31 -109.9(5)
C39 C35 C37 N31 124.6(5)
O31 C31 C38 O32 -66.3(5)
C36 C31 C38 O32 49.9(5)
C32 C31 C38 O32 173.7(4)
C31 O31 C39 C43 -114.5(4)
C31 O31 C39 C40 127.5(4)
C31 O31 C39 C35 7.3(5)
C37 C35 C39 O31 -158.0(4)
C36 C35 C39 O31 -33.1(5)
C34 C35 C39 O31 81.0(5)
C37 C35 C39 C43 -38.1(5)
C36 C35 C39 C43 86.8(4)
C34 C35 C39 C43 -159.2(4)
C37 C35 C39 C40 84.9(5)
C36 C35 C39 C40 -150.2(4)
C34 C35 C39 C40 -36.2(5)
O31 C39 C40 C41A 3.6(9)
C43 C39 C40 C41A -116.0(8)
C35 C39 C40 C41A 118.1(8)
O31 C39 C40 C42B 53.8(7)
C43 C39 C40 C42B -65.8(7)
C35 C39 C40 C42B 168.2(6)
O31 C39 C40 C42A 70.9(7)
C43 C39 C40 C42A -48.7(7)
C35 C39 C40 C42A -174.7(6)
O31 C39 C40 C41B -19.8(7)
C43 C39 C40 C41B -139.4(6)
C35 C39 C40 C41B 94.6(6)
C42B C40 C41A C42A -9.7(11)
C41B C40 C41A C42A 171(2)
C39 C40 C41A C42A 92.9(10)
C42B C40 C42A C41A 16.5(19)
C41B C40 C42A C41A -3.2(8)
C39 C40 C42A C41A -124.1(8)
C41A C40 C41B C42B 0(2)
C42A C40 C41B C42B 8.4(9)
C39 C40 C41B C42B 116.3(7)
C41A C40 C42B C41B -0.2(11)
C42A C40 C42B C41B -157(2)
C39 C40 C42B C41B -109.6(7)
O31 C39 C43 C44 -27.3(7)
C40 C39 C43 C44 91.0(6)
C35 C39 C43 C44 -143.3(6)
O31 C39 C43 C45 44.5(7)
C40 C39 C43 C45 162.8(5)
C35 C39 C43 C45 -71.5(6)
C39 C43 C44 C45 113.3(6)
C39 C43 C45 C44 -109.7(6)
C37 N31 C46 C47 130.0(5)
N31 C46 C47 C48 127.2(5)
N31 C46 C47 C52 -52.6(8)
C52 C47 C48 C49 0.4(8)
C46 C47 C48 C49 -179.4(6)
C47 C48 C49 C50 0.0(10)
C48 C49 C50 C51 0.2(10)
C49 C50 C51 C52 -0.8(10)
C48 C47 C52 C51 -0.9(8)
C46 C47 C52 C51 178.8(5)
C50 C51 C52 C47 1.1(9)
O1 C1 C8 O2 66.4(5)
C1 C8 O2 H2 -90.5
C4 C5 C7 N1 108.7(4)
C5 C7 N1 H1 6.8
O31 C31 C38 O32 -66.3(5)
C31 C38 O32 H32 102.8
C34 C35 C37 N31 -109.9(5)
C35 C37 N31 H31 -6.1
